data_1517635
loop_
_publ_author_name
'Tiffany M. Smith'
'Jose Vargas'
'Diona Symester'
'Michael Tichenor'
'Charles J. O-Connor'
'Jon Zubieta'

_publ_section_title
;
 Metal-organophosphonate chemistry: Hydrothermal syntheses and structures
 of copper(II)-xylyldiphosphonates with organonitrogen coligands
;
_journal_name_full
;
Inorganica Chimica Acta
;
_journal_page_first 63
_journal_page_last 77
_journal_volume 403
_journal_year 2013
_chemical_formula_moiety 'C36 H38 Cu2 N6 O12 P4'
_chemical_formula_sum 'C36 H38 Cu2 N6 O12 P4'
_chemical_formula_weight 997.68
_space_group_IT_number 2
_symmetry_cell_setting triclinic
_symmetry_space_group_name_Hall '-P 1'
_symmetry_space_group_name_H-M 'P -1'
_atom_sites_solution_hydrogens geom
_atom_sites_solution_primary direct
_atom_sites_solution_secondary difmap
_cell_angle_alpha 68.927(6)
_cell_angle_beta 67.969(6)
_cell_angle_gamma 75.033(6)
_cell_formula_units_Z 1
_cell_length_a 9.722(4)
_cell_length_b 10.629(4)
_cell_length_c 10.723(4)
_cell_measurement_reflns_used 8079
_cell_measurement_temperature 90(2)
_cell_measurement_theta_max 27.02
_cell_measurement_theta_min 2.51
_cell_volume 948.7(6)
_computing_cell_refinement 'Bruker SAINT (Bruker, 2011)'
_computing_data_collection 'Bruker APEX2 (Bruker, 2011)'
_computing_data_reduction 'Bruker SAINT (Bruker, 2011)'
_computing_molecular_graphics 'CrystalMaker (Palmer, 2010)'
_computing_publication_material 'Bruker SHELXTL (Bruker, 2011)'
_computing_structure_refinement 'SHELXL-97 (Sheldrick, 2008)'
_computing_structure_solution 'SHELXS-97 (Sheldrick, 2008)'
_diffrn_ambient_temperature 90(2)
_diffrn_measured_fraction_theta_full 0.998
_diffrn_measured_fraction_theta_max 0.998
_diffrn_measurement_device_type 'Bruker APEX-II CCD'
_diffrn_measurement_method '\f and \w scans'
_diffrn_radiation_monochromator graphite
_diffrn_radiation_source 'fine-focus sealed tube'
_diffrn_radiation_type MoK\a
_diffrn_radiation_wavelength 0.71073
_diffrn_reflns_av_R_equivalents 0.0202
_diffrn_reflns_av_sigmaI/netI 0.0225
_diffrn_reflns_limit_h_max 11
_diffrn_reflns_limit_h_min -11
_diffrn_reflns_limit_k_max 12
_diffrn_reflns_limit_k_min -12
_diffrn_reflns_limit_l_max 12
_diffrn_reflns_limit_l_min -12
_diffrn_reflns_number 10210
_diffrn_reflns_theta_full 25.02
_diffrn_reflns_theta_max 25.02
_diffrn_reflns_theta_min 2.07
_exptl_absorpt_coefficient_mu 1.365
_exptl_absorpt_correction_T_max 0.966
_exptl_absorpt_correction_T_min 0.728
_exptl_absorpt_correction_type multi-scan
_exptl_absorpt_process_details 'SADABS SHELXL-97 (Sheldrick, 2008)'
_exptl_crystal_colour green
_exptl_crystal_density_diffrn 1.746
_exptl_crystal_density_method 'not measured'
_exptl_crystal_description plate
_exptl_crystal_F_000 510
_exptl_crystal_size_max 0.3
_exptl_crystal_size_mid 0.2
_exptl_crystal_size_min 0.025
_refine_diff_density_max 1.205
_refine_diff_density_min -0.380
_refine_diff_density_rms 0.072
_refine_ls_extinction_method none
_refine_ls_goodness_of_fit_ref 0.980
_refine_ls_hydrogen_treatment constr
_refine_ls_matrix_type full
_refine_ls_number_parameters 273
_refine_ls_number_reflns 3347
_refine_ls_number_restraints 0
_refine_ls_restrained_S_all 0.980
_refine_ls_R_factor_all 0.0329
_refine_ls_R_factor_gt 0.0282
_refine_ls_shift/su_max 0.001
_refine_ls_shift/su_mean 0.000
_refine_ls_structure_factor_coef Fsqd
_refine_ls_weighting_details 'calc w=1/[\s^2^(Fo^2^)+(0.0465P)^2^+1.3080P] where P=(Fo^2^+2Fc^2^)/3'
_refine_ls_weighting_scheme calc
_refine_ls_wR_factor_gt 0.0764
_refine_ls_wR_factor_ref 0.0790
_reflns_number_gt 2989
_reflns_number_total 3347
_reflns_threshold_expression >2sigma(I)
_cod_data_source_file ICA-2013-403-63-77-13.cif
_cod_data_source_block compound_13
_cod_original_cell_volume 948.6(6)
_cod_original_sg_symbol_Hall -P1
_cod_original_sg_symbol_H-M P-1
_cod_database_code 1517635

loop_
_symmetry_equiv_pos_as_xyz
'x, y, z'
'-x, -y, -z'

loop_
_atom_site_label
_atom_site_type_symbol
_atom_site_fract_x
_atom_site_fract_y
_atom_site_fract_z
_atom_site_U_iso_or_equiv
_atom_site_adp_type
_atom_site_occupancy
_atom_site_symmetry_multiplicity
_atom_site_calc_flag
_atom_site_refinement_flags
Cu1 Cu -0.13786(3) 0.80572(3) 0.56628(3) 0.01350(11) Uani 1 1 d .
P1 P -0.02222(7) 0.97862(6) 0.68648(6) 0.01159(15) Uani 1 1 d .
P2 P 0.49207(7) 0.79297(6) 1.08168(6) 0.01316(15) Uani 1 1 d .
O1 O -0.12328(19) 0.98026(17) 0.42580(17) 0.0157(4) Uani 1 1 d .
O2 O -0.06729(19) 0.85302(17) 0.68542(17) 0.0163(4) Uani 1 1 d .
O3 O -0.14506(19) 1.10692(17) 0.67126(17) 0.0166(4) Uani 1 1 d .
H3' H -0.2179 1.0971 0.7459 0.020 Uiso 1 1 calc R
O4 O 0.4736(2) 0.65994(17) 1.19364(18) 0.0180(4) Uani 1 1 d .
O5 O 0.64420(19) 0.83795(18) 1.06053(18) 0.0175(4) Uani 1 1 d .
H5' H 0.6467 0.9195 1.0106 0.021 Uiso 1 1 calc R
O6 O 0.36451(19) 0.90936(17) 1.10736(18) 0.0180(4) Uani 1 1 d .
N1 N -0.3026(2) 0.7661(2) 0.5267(2) 0.0139(4) Uani 1 1 d .
N2 N -0.2916(2) 0.5364(2) 0.6728(2) 0.0164(4) Uani 1 1 d .
H2' H -0.3486 0.4728 0.7283 0.020 Uiso 1 1 calc R
N3 N -0.0687(2) 0.6112(2) 0.6413(2) 0.0152(4) Uani 1 1 d .
C1 C -0.3726(3) 0.8690(3) 0.4402(3) 0.0182(5) Uani 1 1 d .
H1 H -0.3330 0.9527 0.3945 0.022 Uiso 1 1 calc R
C2 C -0.4963(3) 0.8572(3) 0.4162(3) 0.0218(6) Uani 1 1 d .
H2 H -0.5409 0.9308 0.3548 0.026 Uiso 1 1 calc R
C3 C -0.5564(3) 0.7346(3) 0.4839(3) 0.0219(6) Uani 1 1 d .
H3 H -0.6428 0.7240 0.4695 0.026 Uiso 1 1 calc R
C4 C -0.4891(3) 0.6302(3) 0.5712(3) 0.0193(5) Uani 1 1 d .
H4 H -0.5294 0.5469 0.6192 0.023 Uiso 1 1 calc R
C5 C -0.3591(3) 0.6474(2) 0.5892(2) 0.0142(5) Uani 1 1 d .
C6 C -0.1495(3) 0.5095(2) 0.6829(2) 0.0146(5) Uani 1 1 d .
C7 C -0.0921(3) 0.3730(3) 0.7399(3) 0.0186(5) Uani 1 1 d .
H7 H -0.1512 0.3025 0.7708 0.022 Uiso 1 1 calc R
C8 C 0.0499(3) 0.3430(3) 0.7503(3) 0.0194(5) Uani 1 1 d .
H8 H 0.0900 0.2514 0.7880 0.023 Uiso 1 1 calc R
C9 C 0.1355(3) 0.4480(3) 0.7049(3) 0.0189(5) Uani 1 1 d .
H9 H 0.2347 0.4292 0.7098 0.023 Uiso 1 1 calc R
C10 C 0.0723(3) 0.5784(3) 0.6533(3) 0.0181(5) Uani 1 1 d .
H10 H 0.1293 0.6501 0.6244 0.022 Uiso 1 1 calc R
C11 C -0.0028(3) 0.9392(3) 0.8585(2) 0.0152(5) Uani 1 1 d .
H11A H 0.0163 1.0218 0.8682 0.018 Uiso 1 1 calc R
H11B H -0.0982 0.9134 0.9315 0.018 Uiso 1 1 calc R
C12 C 0.1232(3) 0.8244(3) 0.8835(2) 0.0150(5) Uani 1 1 d .
C13 C 0.1080(3) 0.6904(3) 0.9034(3) 0.0184(5) Uani 1 1 d .
H13 H 0.0171 0.6706 0.9055 0.022 Uiso 1 1 calc R
C14 C 0.2269(3) 0.5861(3) 0.9203(3) 0.0196(6) Uani 1 1 d .
H14 H 0.2175 0.4954 0.9324 0.024 Uiso 1 1 calc R
C15 C 0.3587(3) 0.6147(3) 0.9194(3) 0.0186(5) Uani 1 1 d .
H15 H 0.4396 0.5433 0.9293 0.022 Uiso 1 1 calc R
C16 C 0.3740(3) 0.7468(3) 0.9043(2) 0.0158(5) Uani 1 1 d .
C17 C 0.2550(3) 0.8506(3) 0.8853(2) 0.0154(5) Uani 1 1 d .
H17 H 0.2645 0.9413 0.8735 0.018 Uiso 1 1 calc R
C18 C 0.5149(3) 0.7769(3) 0.9111(3) 0.0165(5) Uani 1 1 d .
H18A H 0.5433 0.8626 0.8373 0.020 Uiso 1 1 calc R
H18B H 0.5978 0.7028 0.8910 0.020 Uiso 1 1 calc R

loop_
_atom_site_aniso_label
_atom_site_aniso_U_11
_atom_site_aniso_U_22
_atom_site_aniso_U_33
_atom_site_aniso_U_23
_atom_site_aniso_U_13
_atom_site_aniso_U_12
Cu1 0.01605(17) 0.01180(17) 0.01396(17) -0.00090(12) -0.00663(12) -0.00537(12)
P1 0.0137(3) 0.0109(3) 0.0110(3) -0.0012(2) -0.0057(2) -0.0032(2)
P2 0.0139(3) 0.0116(3) 0.0147(3) -0.0021(2) -0.0067(2) -0.0021(2)
O1 0.0151(9) 0.0150(9) 0.0146(9) 0.0004(7) -0.0054(7) -0.0040(7)
O2 0.0229(9) 0.0132(9) 0.0158(9) 0.0002(7) -0.0103(7) -0.0074(7)
O3 0.0183(9) 0.0159(9) 0.0139(9) -0.0027(7) -0.0065(7) 0.0001(7)
O4 0.0221(9) 0.0141(9) 0.0178(9) -0.0004(7) -0.0080(7) -0.0065(7)
O5 0.0174(9) 0.0142(9) 0.0201(9) 0.0011(7) -0.0080(7) -0.0067(7)
O6 0.0179(9) 0.0143(9) 0.0189(9) -0.0030(7) -0.0052(7) -0.0009(7)
N1 0.0157(10) 0.0150(10) 0.0112(10) -0.0022(8) -0.0040(8) -0.0053(8)
N2 0.0187(11) 0.0139(10) 0.0166(11) 0.0001(8) -0.0058(9) -0.0085(9)
N3 0.0176(11) 0.0139(10) 0.0154(10) -0.0033(8) -0.0055(9) -0.0052(8)
C1 0.0218(13) 0.0162(13) 0.0158(12) -0.0007(10) -0.0065(10) -0.0062(11)
C2 0.0227(14) 0.0243(14) 0.0172(13) 0.0013(11) -0.0103(11) -0.0062(11)
C3 0.0221(14) 0.0297(15) 0.0185(13) -0.0049(11) -0.0086(11) -0.0108(12)
C4 0.0226(14) 0.0210(13) 0.0172(12) -0.0035(10) -0.0061(11) -0.0108(11)
C5 0.0177(12) 0.0149(12) 0.0100(11) -0.0032(9) -0.0031(9) -0.0046(10)
C6 0.0196(13) 0.0147(12) 0.0097(11) -0.0042(9) -0.0027(10) -0.0049(10)
C7 0.0259(14) 0.0137(12) 0.0166(12) -0.0024(10) -0.0057(11) -0.0081(11)
C8 0.0249(14) 0.0145(12) 0.0158(12) -0.0041(10) -0.0059(11) 0.0011(11)
C9 0.0186(13) 0.0199(13) 0.0191(13) -0.0076(11) -0.0061(10) -0.0012(11)
C10 0.0174(13) 0.0181(13) 0.0202(13) -0.0051(10) -0.0053(10) -0.0066(10)
C11 0.0163(12) 0.0176(13) 0.0134(12) -0.0046(10) -0.0069(10) -0.0017(10)
C12 0.0188(13) 0.0173(12) 0.0082(11) -0.0019(9) -0.0055(10) -0.0020(10)
C13 0.0244(14) 0.0182(13) 0.0152(12) -0.0005(10) -0.0108(11) -0.0064(11)
C14 0.0303(15) 0.0138(12) 0.0187(13) -0.0034(10) -0.0129(11) -0.0038(11)
C15 0.0223(13) 0.0181(13) 0.0153(12) -0.0047(10) -0.0099(10) 0.0028(11)
C16 0.0189(13) 0.0184(13) 0.0098(11) -0.0034(10) -0.0051(10) -0.0020(10)
C17 0.0201(13) 0.0143(12) 0.0113(11) -0.0017(9) -0.0060(10) -0.0031(10)
C18 0.0166(12) 0.0175(13) 0.0143(12) -0.0030(10) -0.0068(10) -0.0004(10)

loop_
_atom_type_symbol
_atom_type_description
_atom_type_scat_dispersion_real
_atom_type_scat_dispersion_imag
_atom_type_scat_source
P P 0.1023 0.0942 'International Tables Vol C Tables 4.2.6.8 and 6.1.1.4'
Cu Cu 0.3201 1.2651 'International Tables Vol C Tables 4.2.6.8 and 6.1.1.4'
N N 0.0061 0.0033 'International Tables Vol C Tables 4.2.6.8 and 6.1.1.4'
C C 0.0033 0.0016 'International Tables Vol C Tables 4.2.6.8 and 6.1.1.4'
O O 0.0106 0.0060 'International Tables Vol C Tables 4.2.6.8 and 6.1.1.4'
H H 0.0000 0.0000 'International Tables Vol C Tables 4.2.6.8 and 6.1.1.4'

loop_
_geom_angle_atom_site_label_1
_geom_angle_atom_site_label_2
_geom_angle_atom_site_label_3
_geom_angle
_geom_angle_site_symmetry_1
_geom_angle_site_symmetry_3
O2 Cu1 O1 94.49(8) . .
O2 Cu1 N3 91.61(8) . .
O1 Cu1 N3 153.60(8) . .
O2 Cu1 N1 150.28(8) . .
O1 Cu1 N1 94.89(8) . .
N3 Cu1 N1 92.38(9) . .
O2 P1 O1 114.66(10) . 2_576
O2 P1 O3 113.16(10) . .
O1 P1 O3 107.02(10) 2_576 .
O2 P1 C11 105.88(11) . .
O1 P1 C11 109.20(11) 2_576 .
O3 P1 C11 106.60(10) . .
O4 P2 O6 115.56(10) . .
O4 P2 O5 109.13(10) . .
O6 P2 O5 108.83(10) . .
O4 P2 C18 111.33(11) . .
O6 P2 C18 107.13(11) . .
O5 P2 C18 104.24(11) . .
P1 O1 Cu1 123.61(10) 2_576 .
P1 O2 Cu1 136.77(10) . .
P1 O3 H3' 109.5 . .
P2 O5 H5' 109.5 . .
C5 N1 C1 117.6(2) . .
C5 N1 Cu1 123.83(16) . .
C1 N1 Cu1 118.30(17) . .
C6 N2 C5 130.2(2) . .
C6 N2 H2' 114.9 . .
C5 N2 H2' 114.9 . .
C6 N3 C10 118.2(2) . .
C6 N3 Cu1 125.26(17) . .
C10 N3 Cu1 116.54(16) . .
C2 C1 N1 123.3(2) . .
C2 C1 H1 118.3 . .
N1 C1 H1 118.3 . .
C1 C2 C3 118.8(2) . .
C1 C2 H2 120.6 . .
C3 C2 H2 120.6 . .
C4 C3 C2 119.2(2) . .
C4 C3 H3 120.4 . .
C2 C3 H3 120.4 . .
C3 C4 C5 119.4(2) . .
C3 C4 H4 120.3 . .
C5 C4 H4 120.3 . .
N1 C5 N2 121.5(2) . .
N1 C5 C4 121.6(2) . .
N2 C5 C4 116.9(2) . .
N3 C6 N2 120.7(2) . .
N3 C6 C7 121.2(2) . .
N2 C6 C7 118.1(2) . .
C8 C7 C6 119.4(2) . .
C8 C7 H7 120.3 . .
C6 C7 H7 120.3 . .
C7 C8 C9 119.7(2) . .
C7 C8 H8 120.1 . .
C9 C8 H8 120.1 . .
C10 C9 C8 118.1(2) . .
C10 C9 H9 121.0 . .
C8 C9 H9 121.0 . .
C9 C10 N3 123.5(2) . .
C9 C10 H10 118.3 . .
N3 C10 H10 118.3 . .
C12 C11 P1 112.75(17) . .
C12 C11 H11A 109.0 . .
P1 C11 H11A 109.0 . .
C12 C11 H11B 109.0 . .
P1 C11 H11B 109.0 . .
H11A C11 H11B 107.8 . .
C17 C12 C13 119.3(2) . .
C17 C12 C11 120.7(2) . .
C13 C12 C11 120.0(2) . .
C14 C13 C12 119.7(2) . .
C14 C13 H13 120.2 . .
C12 C13 H13 120.2 . .
C15 C14 C13 120.2(2) . .
C15 C14 H14 119.9 . .
C13 C14 H14 119.9 . .
C14 C15 C16 120.9(2) . .
C14 C15 H15 119.6 . .
C16 C15 H15 119.6 . .
C15 C16 C17 118.3(2) . .
C15 C16 C18 121.0(2) . .
C17 C16 C18 120.7(2) . .
C12 C17 C16 121.6(2) . .
C12 C17 H17 119.2 . .
C16 C17 H17 119.2 . .
C16 C18 P2 112.86(17) . .
C16 C18 H18A 109.0 . .
P2 C18 H18A 109.0 . .
C16 C18 H18B 109.0 . .
P2 C18 H18B 109.0 . .
H18A C18 H18B 107.8 . .

loop_
_geom_bond_atom_site_label_1
_geom_bond_atom_site_label_2
_geom_bond_distance
_geom_bond_site_symmetry_2
Cu1 O2 1.9113(17) .
Cu1 O1 1.9227(17) .
Cu1 N3 1.966(2) .
Cu1 N1 1.978(2) .
P1 O2 1.5136(18) .
P1 O1 1.5182(18) 2_576
P1 O3 1.5676(18) .
P1 C11 1.810(2) .
P2 O4 1.4904(18) .
P2 O6 1.5298(18) .
P2 O5 1.5821(18) .
P2 C18 1.823(3) .
O1 P1 1.5182(18) 2_576
O3 H3' 0.8400 .
O5 H5' 0.8400 .
N1 C5 1.348(3) .
N1 C1 1.371(3) .
N2 C6 1.374(3) .
N2 C5 1.381(3) .
N2 H2' 0.8800 .
N3 C6 1.346(3) .
N3 C10 1.368(3) .
C1 C2 1.364(4) .
C1 H1 0.9500 .
C2 C3 1.400(4) .
C2 H2 0.9500 .
C3 C4 1.368(4) .
C3 H3 0.9500 .
C4 C5 1.412(4) .
C4 H4 0.9500 .
C6 C7 1.411(4) .
C7 C8 1.372(4) .
C7 H7 0.9500 .
C8 C9 1.401(4) .
C8 H8 0.9500 .
C9 C10 1.367(4) .
C9 H9 0.9500 .
C10 H10 0.9500 .
C11 C12 1.517(3) .
C11 H11A 0.9900 .
C11 H11B 0.9900 .
C12 C17 1.389(4) .
C12 C13 1.401(4) .
C13 C14 1.396(4) .
C13 H13 0.9500 .
C14 C15 1.387(4) .
C14 H14 0.9500 .
C15 C16 1.396(4) .
C15 H15 0.9500 .
C16 C17 1.397(4) .
C16 C18 1.518(3) .
C17 H17 0.9500 .
C18 H18A 0.9900 .
C18 H18B 0.9900 .

loop_
_geom_torsion_atom_site_label_1
_geom_torsion_atom_site_label_2
_geom_torsion_atom_site_label_3
_geom_torsion_atom_site_label_4
_geom_torsion
_geom_torsion_site_symmetry_1
_geom_torsion_site_symmetry_4
O2 Cu1 O1 P1 80.68(13) . 2_576
N3 Cu1 O1 P1 -22.1(2) . 2_576
N1 Cu1 O1 P1 -127.55(13) . 2_576
O1 P1 O2 Cu1 -70.00(19) 2_576 .
O3 P1 O2 Cu1 53.14(19) . .
C11 P1 O2 Cu1 169.55(15) . .
O1 Cu1 O2 P1 3.42(17) . .
N3 Cu1 O2 P1 157.72(17) . .
N1 Cu1 O2 P1 -104.6(2) . .
O2 Cu1 N1 C5 -76.6(3) . .
O1 Cu1 N1 C5 175.48(19) . .
N3 Cu1 N1 C5 20.9(2) . .
O2 Cu1 N1 C1 97.5(2) . .
O1 Cu1 N1 C1 -10.45(19) . .
N3 Cu1 N1 C1 -165.05(18) . .
O2 Cu1 N3 C6 133.3(2) . .
O1 Cu1 N3 C6 -123.2(2) . .
N1 Cu1 N3 C6 -17.2(2) . .
O2 Cu1 N3 C10 -45.66(18) . .
O1 Cu1 N3 C10 57.8(3) . .
N1 Cu1 N3 C10 163.79(18) . .
C5 N1 C1 C2 0.9(4) . .
Cu1 N1 C1 C2 -173.6(2) . .
N1 C1 C2 C3 0.5(4) . .
C1 C2 C3 C4 -0.4(4) . .
C2 C3 C4 C5 -1.1(4) . .
C1 N1 C5 N2 177.0(2) . .
Cu1 N1 C5 N2 -8.9(3) . .
C1 N1 C5 C4 -2.4(3) . .
Cu1 N1 C5 C4 171.69(18) . .
C6 N2 C5 N1 -17.2(4) . .
C6 N2 C5 C4 162.2(2) . .
C3 C4 C5 N1 2.6(4) . .
C3 C4 C5 N2 -176.8(2) . .
C10 N3 C6 N2 -179.8(2) . .
Cu1 N3 C6 N2 1.3(3) . .
C10 N3 C6 C7 1.1(3) . .
Cu1 N3 C6 C7 -177.83(18) . .
C5 N2 C6 N3 21.4(4) . .
C5 N2 C6 C7 -159.4(2) . .
N3 C6 C7 C8 -1.4(4) . .
N2 C6 C7 C8 179.5(2) . .
C6 C7 C8 C9 0.3(4) . .
C7 C8 C9 C10 1.0(4) . .
C8 C9 C10 N3 -1.3(4) . .
C6 N3 C10 C9 0.3(4) . .
Cu1 N3 C10 C9 179.3(2) . .
O2 P1 C11 C12 64.6(2) . .
O1 P1 C11 C12 -59.4(2) 2_576 .
O3 P1 C11 C12 -174.66(17) . .
P1 C11 C12 C17 107.8(2) . .
P1 C11 C12 C13 -71.5(3) . .
C17 C12 C13 C14 -2.1(4) . .
C11 C12 C13 C14 177.2(2) . .
C12 C13 C14 C15 1.0(4) . .
C13 C14 C15 C16 1.1(4) . .
C14 C15 C16 C17 -2.1(4) . .
C14 C15 C16 C18 176.7(2) . .
C13 C12 C17 C16 1.1(4) . .
C11 C12 C17 C16 -178.2(2) . .
C15 C16 C17 C12 0.9(4) . .
C18 C16 C17 C12 -177.8(2) . .
C15 C16 C18 P2 -100.2(2) . .
C17 C16 C18 P2 78.5(3) . .
O4 P2 C18 C16 67.9(2) . .
O6 P2 C18 C16 -59.4(2) . .
O5 P2 C18 C16 -174.61(17) . .
